data_2232266
loop_
_publ_author_name
'Fun, Hoong-Kun'
'Arshad, Suhana'
'Garudachari, B.'
'Isloor, A. M.'
'Shivananda, Kammasandra N.'

_publ_section_title
;
 2-(4-Fluorophenyl)-2-oxoethyl 3-(trifluoromethyl)benzoate
;
_journal_coeditor_code HB6418
_journal_issue 11
_journal_name_full 'Acta Crystallographica Section E'
_journal_page_first o2836
_journal_paper_doi 10.1107/S160053681103947X
_journal_volume 67
_journal_year 2011
_chemical_formula_iupac 'C16 H10 F4 O3'
_chemical_formula_moiety 'C16 H10 F4 O3'
_chemical_formula_sum 'C16 H10 F4 O3'
_chemical_formula_weight 326.24
_chemical_name_systematic
;
2-(4-Fluorophenyl)-2-oxoethyl 3-(trifluoromethyl)benzoate
;
_space_group_IT_number 14
_symmetry_cell_setting monoclinic
_symmetry_space_group_name_Hall '-P 2ybc'
_symmetry_space_group_name_H-M 'P 1 21/c 1'
_atom_sites_solution_hydrogens geom
_atom_sites_solution_primary direct
_atom_sites_solution_secondary difmap
_audit_creation_method SHELXL-97
_cell_angle_alpha 90.00
_cell_angle_beta 95.886(2)
_cell_angle_gamma 90.00
_cell_formula_units_Z 4
_cell_length_a 14.7694(19)
_cell_length_b 12.1602(16)
_cell_length_c 8.0929(10)
_cell_measurement_reflns_used 4165
_cell_measurement_temperature 296(2)
_cell_measurement_theta_max 27.22
_cell_measurement_theta_min 2.17
_cell_volume 1445.8(3)
_computing_cell_refinement 'SAINT (Bruker, 2009)'
_computing_data_collection 'APEX2 (Bruker, 2009)'
_computing_data_reduction 'SAINT (Bruker, 2009)'
_computing_molecular_graphics 'SHELXTL (Sheldrick, 2008)'
_computing_publication_material
;
SHELXTL (Sheldrick, 2008) and PLATON (Spek, 2009)
;
_computing_structure_refinement 'SHELXTL (Sheldrick, 2008)'
_computing_structure_solution 'SHELXTL (Sheldrick, 2008)'
_diffrn_ambient_temperature 296(2)
_diffrn_measured_fraction_theta_full 0.993
_diffrn_measured_fraction_theta_max 0.993
_diffrn_measurement_device_type 'Bruker SMART APEXII DUO CCD'
_diffrn_measurement_method '\f and \w'
_diffrn_radiation_monochromator graphite
_diffrn_radiation_source 'fine-focus sealed tube'
_diffrn_radiation_type MoK\a
_diffrn_radiation_wavelength 0.71073
_diffrn_reflns_av_R_equivalents 0.0280
_diffrn_reflns_av_sigmaI/netI 0.0276
_diffrn_reflns_limit_h_max 21
_diffrn_reflns_limit_h_min -21
_diffrn_reflns_limit_k_max 17
_diffrn_reflns_limit_k_min -17
_diffrn_reflns_limit_l_max 11
_diffrn_reflns_limit_l_min -11
_diffrn_reflns_number 18790
_diffrn_reflns_theta_full 31.62
_diffrn_reflns_theta_max 31.62
_diffrn_reflns_theta_min 1.39
_exptl_absorpt_coefficient_mu 0.137
_exptl_absorpt_correction_T_max 0.9900
_exptl_absorpt_correction_T_min 0.9502
_exptl_absorpt_correction_type multi-scan
_exptl_absorpt_process_details '(SADABS; Bruker, 2009)'
_exptl_crystal_colour colourless
_exptl_crystal_density_diffrn 1.499
_exptl_crystal_density_method 'not measured'
_exptl_crystal_description block
_exptl_crystal_F_000 664
_exptl_crystal_size_max 0.38
_exptl_crystal_size_mid 0.25
_exptl_crystal_size_min 0.07
_refine_diff_density_max 0.337
_refine_diff_density_min -0.349
_refine_ls_extinction_method none
_refine_ls_goodness_of_fit_ref 1.039
_refine_ls_hydrogen_treatment constr
_refine_ls_matrix_type full
_refine_ls_number_parameters 221
_refine_ls_number_reflns 4815
_refine_ls_number_restraints 0
_refine_ls_restrained_S_all 1.039
_refine_ls_R_factor_all 0.0978
_refine_ls_R_factor_gt 0.0574
_refine_ls_shift/su_max 0.000
_refine_ls_shift/su_mean 0.000
_refine_ls_structure_factor_coef Fsqd
_refine_ls_weighting_details 'calc w=1/[\s^2^(Fo^2^)+(0.0745P)^2^+0.3289P] where P=(Fo^2^+2Fc^2^)/3'
_refine_ls_weighting_scheme calc
_refine_ls_wR_factor_gt 0.1536
_refine_ls_wR_factor_ref 0.1821
_reflns_number_gt 2841
_reflns_number_total 4815
_reflns_threshold_expression I>2\s(I)
_cod_data_source_file hb6418.cif
_cod_data_source_block I
_cod_original_sg_symbol_H-M 'P 21/c'
_cod_database_code 2232266
_cod_database_fobs_code 2232266

loop_
_symmetry_equiv_pos_as_xyz
'x, y, z'
'-x, y+1/2, -z+1/2'
'-x, -y, -z'
'x, -y-1/2, z-1/2'

loop_
_atom_site_type_symbol
_atom_site_label
_atom_site_fract_x
_atom_site_fract_y
_atom_site_fract_z
_atom_site_U_iso_or_equiv
_atom_site_adp_type
_atom_site_calc_flag
_atom_site_refinement_flags
_atom_site_occupancy
_atom_site_symmetry_multiplicity
_atom_site_disorder_assembly
_atom_site_disorder_group
F F1 0.41559(16) 0.37665(19) -0.5044(2) 0.1144(9) Uani d P 0.834(4) 1 A 1
F F2 0.44559(19) 0.25120(16) -0.3326(4) 0.1179(11) Uani d P 0.834(4) 1 A 1
F F3 0.53719(16) 0.3931(3) -0.3405(5) 0.1359(12) Uani d P 0.834(4) 1 A 1
F F1X 0.5096(11) 0.4001(13) -0.4146(18) 0.110(5) Uiso d P 0.166(4) 1 A 2
F F2X 0.4251(10) 0.2913(17) -0.413(2) 0.137(6) Uiso d P 0.166(4) 1 A 2
F F3X 0.5187(7) 0.2898(8) -0.2308(12) 0.096(3) Uiso d P 0.166(4) 1 A 2
F F4 -0.27124(10) 0.35096(15) 0.5827(2) 0.1118(6) Uani d . 1 1 . .
O O1 0.18686(10) 0.27074(10) -0.0004(2) 0.0756(4) Uani d . 1 1 . .
O O2 0.15270(8) 0.43444(10) 0.10304(15) 0.0578(3) Uani d . 1 1 . .
O O3 0.02656(9) 0.56904(9) 0.18644(16) 0.0623(3) Uani d . 1 1 . .
C C1 -0.11779(12) 0.51838(14) 0.3751(2) 0.0522(4) Uani d . 1 1 . .
H H1A -0.1071 0.5922 0.3543 0.063 Uiso calc R 1 1 . .
C C2 -0.18848(13) 0.48938(17) 0.4648(2) 0.0628(5) Uani d . 1 1 . .
H H2A -0.2257 0.5427 0.5050 0.075 Uiso calc R 1 1 . .
C C3 -0.20243(14) 0.38007(19) 0.4931(3) 0.0707(5) Uani d . 1 1 . .
C C4 -0.14948(14) 0.29857(17) 0.4363(3) 0.0720(5) Uani d . 1 1 . .
H H4A -0.1609 0.2250 0.4577 0.086 Uiso calc R 1 1 . .
C C5 -0.07894(13) 0.32825(14) 0.3467(2) 0.0577(4) Uani d . 1 1 . .
H H5A -0.0423 0.2741 0.3071 0.069 Uiso calc R 1 1 . .
C C6 -0.06199(11) 0.43833(12) 0.31499(18) 0.0447(3) Uani d . 1 1 . .
C C7 0.01478(11) 0.47363(12) 0.22220(19) 0.0458(3) Uani d . 1 1 . .
C C8 0.07752(12) 0.38408(13) 0.1730(2) 0.0523(4) Uani d . 1 1 . .
H H8A 0.0994 0.3408 0.2696 0.063 Uiso calc R 1 1 . .
H H8B 0.0451 0.3356 0.0921 0.063 Uiso calc R 1 1 . .
C C9 0.20286(12) 0.36718(13) 0.0189(2) 0.0520(4) Uani d . 1 1 . .
C C10 0.27900(11) 0.42548(13) -0.0491(2) 0.0502(4) Uani d . 1 1 . .
C C11 0.30026(13) 0.53430(15) -0.0112(3) 0.0658(5) Uani d . 1 1 . .
H H11A 0.2676 0.5727 0.0624 0.079 Uiso calc R 1 1 . .
C C12 0.36985(16) 0.58564(18) -0.0826(3) 0.0818(7) Uani d . 1 1 . .
H H12A 0.3833 0.6589 -0.0581 0.098 Uiso calc R 1 1 . .
C C13 0.41962(15) 0.52905(18) -0.1900(3) 0.0753(6) Uani d . 1 1 . .
H H13A 0.4665 0.5639 -0.2379 0.090 Uiso calc R 1 1 . .
C C14 0.39943(13) 0.42070(16) -0.2259(2) 0.0604(4) Uani d . 1 1 A .
C C15 0.32944(12) 0.36853(14) -0.1566(2) 0.0550(4) Uani d . 1 1 . .
H H15A 0.3161 0.2953 -0.1820 0.066 Uiso calc R 1 1 . .
C C16 0.45169(18) 0.3601(2) -0.3439(4) 0.0866(7) Uani d . 1 1 . .

loop_
_atom_site_aniso_label
_atom_site_aniso_U_11
_atom_site_aniso_U_22
_atom_site_aniso_U_33
_atom_site_aniso_U_12
_atom_site_aniso_U_13
_atom_site_aniso_U_23
F1 0.153(2) 0.1219(18) 0.0750(12) 0.0103(13) 0.0431(12) -0.0150(11)
F2 0.162(2) 0.0723(12) 0.1333(19) 0.0433(13) 0.0827(18) 0.0078(12)
F3 0.0656(13) 0.194(3) 0.156(3) -0.0032(14) 0.0486(15) -0.064(2)
F4 0.0863(10) 0.1217(13) 0.1375(13) -0.0144(9) 0.0607(9) 0.0101(10)
O1 0.0871(10) 0.0428(7) 0.1035(11) -0.0067(6) 0.0413(8) -0.0073(7)
O2 0.0601(7) 0.0439(6) 0.0729(8) -0.0040(5) 0.0234(6) -0.0052(5)
O3 0.0732(8) 0.0360(6) 0.0797(8) -0.0019(5) 0.0170(6) 0.0077(5)
C1 0.0571(9) 0.0416(8) 0.0576(9) 0.0070(7) 0.0040(7) -0.0007(7)
C2 0.0567(10) 0.0668(12) 0.0655(10) 0.0109(9) 0.0099(8) -0.0044(9)
C3 0.0556(11) 0.0800(14) 0.0791(13) -0.0082(10) 0.0185(9) 0.0035(10)
C4 0.0748(13) 0.0512(10) 0.0933(14) -0.0120(9) 0.0253(11) 0.0056(10)
C5 0.0640(10) 0.0377(8) 0.0735(11) -0.0022(7) 0.0171(8) -0.0004(7)
C6 0.0494(8) 0.0350(7) 0.0493(8) 0.0001(6) 0.0033(6) 0.0004(6)
C7 0.0542(9) 0.0338(7) 0.0491(8) -0.0008(6) 0.0042(6) 0.0008(6)
C8 0.0580(9) 0.0404(8) 0.0606(9) -0.0023(7) 0.0164(7) 0.0015(7)
C9 0.0572(9) 0.0425(8) 0.0574(9) 0.0022(7) 0.0117(7) 0.0004(7)
C10 0.0503(9) 0.0429(8) 0.0581(9) 0.0028(6) 0.0090(7) 0.0009(7)
C11 0.0630(11) 0.0483(9) 0.0894(13) -0.0005(8) 0.0236(10) -0.0124(9)
C12 0.0803(14) 0.0515(11) 0.1196(18) -0.0159(10) 0.0387(13) -0.0176(11)
C13 0.0658(12) 0.0634(12) 0.1012(16) -0.0088(10) 0.0307(11) -0.0018(11)
C14 0.0562(10) 0.0586(10) 0.0685(11) 0.0035(8) 0.0172(8) -0.0001(8)
C15 0.0596(10) 0.0446(8) 0.0623(10) 0.0038(7) 0.0129(8) -0.0012(7)
C16 0.0847(16) 0.0780(16) 0.1050(19) -0.0056(13) 0.0472(14) -0.0146(14)

loop_
_atom_type_symbol
_atom_type_description
_atom_type_scat_dispersion_real
_atom_type_scat_dispersion_imag
_atom_type_scat_source
C C 0.0033 0.0016 'International Tables Vol C Tables 4.2.6.8 and 6.1.1.4'
H H 0.0000 0.0000 'International Tables Vol C Tables 4.2.6.8 and 6.1.1.4'
O O 0.0106 0.0060 'International Tables Vol C Tables 4.2.6.8 and 6.1.1.4'
F F 0.0171 0.0103 'International Tables Vol C Tables 4.2.6.8 and 6.1.1.4'

loop_
_geom_angle_atom_site_label_1
_geom_angle_atom_site_label_2
_geom_angle_atom_site_label_3
_geom_angle
C9 O2 C8 115.59(13)
C2 C1 C6 120.80(16)
C2 C1 H1A 119.6
C6 C1 H1A 119.6
C3 C2 C1 118.20(17)
C3 C2 H2A 120.9
C1 C2 H2A 120.9
F4 C3 C2 118.5(2)
F4 C3 C4 118.41(19)
C2 C3 C4 123.04(18)
C3 C4 C5 118.40(18)
C3 C4 H4A 120.8
C5 C4 H4A 120.8
C4 C5 C6 120.66(17)
C4 C5 H5A 119.7
C6 C5 H5A 119.7
C5 C6 C1 118.91(15)
C5 C6 C7 122.18(14)
C1 C6 C7 118.90(14)
O3 C7 C6 122.18(14)
O3 C7 C8 121.35(14)
C6 C7 C8 116.47(12)
O2 C8 C7 108.49(12)
O2 C8 H8A 110.0
C7 C8 H8A 110.0
O2 C8 H8B 110.0
C7 C8 H8B 110.0
H8A C8 H8B 108.4
O1 C9 O2 123.44(16)
O1 C9 C10 124.35(16)
O2 C9 C10 112.20(14)
C11 C10 C15 119.39(16)
C11 C10 C9 122.52(15)
C15 C10 C9 118.08(15)
C12 C11 C10 120.07(17)
C12 C11 H11A 120.0
C10 C11 H11A 120.0
C13 C12 C11 120.44(18)
C13 C12 H12A 119.8
C11 C12 H12A 119.8
C14 C13 C12 119.56(19)
C14 C13 H13A 120.2
C12 C13 H13A 120.2
C13 C14 C15 120.65(18)
C13 C14 C16 119.73(19)
C15 C14 C16 119.59(19)
C14 C15 C10 119.88(16)
C14 C15 H15A 120.1
C10 C15 H15A 120.1
F2X C16 F1X 108.5(12)
F2X C16 F3 123.5(9)
F1X C16 F2 120.0(8)
F3 C16 F2 111.8(3)
F2X C16 F1 61.8(11)
F1X C16 F1 73.2(7)
F3 C16 F1 104.7(3)
F2 C16 F1 100.9(3)
F2X C16 C14 122.9(9)
F1X C16 C14 123.9(8)
F3 C16 C14 113.3(2)
F2 C16 C14 114.0(2)
F1 C16 C14 111.1(2)
F2X C16 F3X 93.2(11)
F1X C16 F3X 93.6(8)
F3 C16 F3X 66.5(4)
F2 C16 F3X 56.6(4)
F1 C16 F3X 144.3(4)
C14 C16 F3X 103.9(4)

loop_
_geom_bond_atom_site_label_1
_geom_bond_atom_site_label_2
_geom_bond_distance
F1 C16 1.368(4)
F2 C16 1.331(3)
F3 C16 1.323(3)
F1X C16 1.182(16)
F2X C16 1.059(17)
F3X C16 1.537(10)
F4 C3 1.355(2)
O1 C9 1.203(2)
O2 C9 1.336(2)
O2 C8 1.4342(19)
O3 C7 1.2126(18)
C1 C2 1.377(3)
C1 C6 1.395(2)
C1 H1A 0.9300
C2 C3 1.368(3)
C2 H2A 0.9300
C3 C4 1.371(3)
C4 C5 1.377(3)
C4 H4A 0.9300
C5 C6 1.391(2)
C5 H5A 0.9300
C6 C7 1.486(2)
C7 C8 1.510(2)
C8 H8A 0.9700
C8 H8B 0.9700
C9 C10 1.482(2)
C10 C11 1.387(2)
C10 C15 1.387(2)
C11 C12 1.379(3)
C11 H11A 0.9300
C12 C13 1.379(3)
C12 H12A 0.9300
C13 C14 1.375(3)
C13 H13A 0.9300
C14 C15 1.380(2)
C14 C16 1.484(3)
C15 H15A 0.9300

loop_
_geom_hbond_atom_site_label_D
_geom_hbond_atom_site_label_H
_geom_hbond_atom_site_label_A
_geom_hbond_site_symmetry_A
_geom_hbond_distance_DH
_geom_hbond_distance_HA
_geom_hbond_distance_DA
_geom_hbond_angle_DHA
_geom_hbond_publ_flag
C5 H5A O3 2_545 0.93 2.50 3.263(2) 139 yes
C8 H8A O1 4_566 0.97 2.55 3.502(2) 169 yes

loop_
_geom_torsion_atom_site_label_1
_geom_torsion_atom_site_label_2
_geom_torsion_atom_site_label_3
_geom_torsion_atom_site_label_4
_geom_torsion
C6 C1 C2 C3 0.0(3)
C1 C2 C3 F4 179.32(18)
C1 C2 C3 C4 -0.1(3)
F4 C3 C4 C5 -179.30(19)
C2 C3 C4 C5 0.1(3)
C3 C4 C5 C6 0.0(3)
C4 C5 C6 C1 -0.1(3)
C4 C5 C6 C7 178.56(17)
C2 C1 C6 C5 0.2(2)
C2 C1 C6 C7 -178.58(15)
C5 C6 C7 O3 175.79(16)
C1 C6 C7 O3 -5.5(2)
C5 C6 C7 C8 -3.7(2)
C1 C6 C7 C8 174.96(14)
C9 O2 C8 C7 -165.10(14)
O3 C7 C8 O2 7.2(2)
C6 C7 C8 O2 -173.24(13)
C8 O2 C9 O1 0.9(3)
C8 O2 C9 C10 -179.97(14)
O1 C9 C10 C11 -173.9(2)
O2 C9 C10 C11 7.0(2)
O1 C9 C10 C15 7.2(3)
O2 C9 C10 C15 -171.99(15)
C15 C10 C11 C12 1.2(3)
C9 C10 C11 C12 -177.7(2)
C10 C11 C12 C13 -0.9(4)
C11 C12 C13 C14 0.0(4)
C12 C13 C14 C15 0.6(3)
C12 C13 C14 C16 178.9(2)
C13 C14 C15 C10 -0.3(3)
C16 C14 C15 C10 -178.6(2)
C11 C10 C15 C14 -0.6(3)
C9 C10 C15 C14 178.38(16)
C13 C14 C16 F2X -154.8(13)
C15 C14 C16 F2X 23.5(14)
C13 C14 C16 F1X -2.1(9)
C15 C14 C16 F1X 176.3(9)
C13 C14 C16 F3 32.0(4)
C15 C14 C16 F3 -149.7(3)
C13 C14 C16 F2 161.3(3)
C15 C14 C16 F2 -20.3(4)
C13 C14 C16 F1 -85.5(3)
C15 C14 C16 F1 92.9(3)
C13 C14 C16 F3X 102.0(5)
C15 C14 C16 F3X -79.6(5)
